data_4127008
loop_
_publ_author_name
'Dolinar, Brian S.'
'Alexandropoulos, Dimitris I.'
'Vignesh, Kuduva R.'
'James, Tia'Asia'
'Dunbar, Kim R.'

_publ_section_title
;
 Lanthanide Triangles Supported by Radical Bridging Ligands.
;
_journal_name_full 'Journal of the American Chemical Society'
_journal_paper_doi 10.1021/jacs.7b12495
_journal_year 2017
_chemical_formula_moiety 'C42 H14 F36 N6 O12 Y2, C7 H8'
_chemical_formula_sum 'C49 H22 F36 N6 O12 Y2'
_chemical_formula_weight 1748.54
_space_group_crystal_system triclinic
_space_group_IT_number 2
_space_group_name_Hall '-P 1'
_space_group_name_H-M_alt 'P -1'
_symmetry_space_group_name_Hall '-P 1'
_symmetry_space_group_name_H-M 'P -1'
_atom_sites_solution_hydrogens geom
_atom_sites_solution_primary dual
_audit_creation_date 2017-07-14
_audit_creation_method
;
Olex2 1.2
(compiled 2017.03.28 svn.r3405 for OlexSys, GUI svn.r5337)
;
_cell_angle_alpha 85.234(17)
_cell_angle_beta 74.48(2)
_cell_angle_gamma 84.902(16)
_cell_formula_units_Z 1
_cell_length_a 9.405(7)
_cell_length_b 11.044(9)
_cell_length_c 15.445(11)
_cell_measurement_reflns_used 9857
_cell_measurement_temperature 110.0
_cell_measurement_theta_max 25.726
_cell_measurement_theta_min 2.374
_cell_volume 1537(2)
_computing_cell_refinement 'SAINT+ Ver. 8.34A (Bruker-AXS, 2014)'
_computing_data_collection 'APEX3(Bruker-AXS, 2015)'
_computing_data_reduction 'SAINT+ Ver. 8.34A (Bruker-AXS, 2014)'
_computing_molecular_graphics 'Olex2 (Dolomanov et al., 2009)'
_computing_publication_material 'Olex2 (Dolomanov et al., 2009)'
_computing_structure_refinement 'ShelXL (Sheldrick, 2015)'
_computing_structure_solution 'ShelXT (Sheldrick, 2015)'
_diffrn_ambient_temperature 110.0
_diffrn_detector_area_resol_mean 7.9
_diffrn_detector_type 'CMOS area detector'
_diffrn_measured_fraction_theta_full 0.995
_diffrn_measured_fraction_theta_max 0.995
_diffrn_measurement_device 'three-circle diffractometer'
_diffrn_measurement_device_type 'Bruker PHOTON area detector'
_diffrn_measurement_method '0.5\ \w and 0.5\ \f scans'
_diffrn_radiation_collimation 'focusing mirrors'
_diffrn_radiation_monochromator 'mirror optics'
_diffrn_radiation_probe x-ray
_diffrn_radiation_type MoK\a
_diffrn_radiation_wavelength 0.71073
_diffrn_radiation_xray_symbol K-L~3~
_diffrn_reflns_av_R_equivalents 0.0491
_diffrn_reflns_av_unetI/netI 0.0312
_diffrn_reflns_Laue_measured_fraction_full 0.995
_diffrn_reflns_Laue_measured_fraction_max 0.995
_diffrn_reflns_limit_h_max 11
_diffrn_reflns_limit_h_min -11
_diffrn_reflns_limit_k_max 13
_diffrn_reflns_limit_k_min -13
_diffrn_reflns_limit_l_max 18
_diffrn_reflns_limit_l_min -18
_diffrn_reflns_number 33789
_diffrn_reflns_point_group_measured_fraction_full 0.995
_diffrn_reflns_point_group_measured_fraction_max 0.995
_diffrn_reflns_theta_full 25.772
_diffrn_reflns_theta_max 25.772
_diffrn_reflns_theta_min 2.253
_diffrn_source 'microfocus sealed X-ray tube'
_diffrn_source_type 'Incoatec I\ms'
_diffrn_standards_number 0
_exptl_absorpt_coefficient_mu 2.052
_exptl_absorpt_correction_T_max 0.9398
_exptl_absorpt_correction_T_min 0.5661
_exptl_absorpt_correction_type analytical
_exptl_absorpt_process_details
'SADABS-2014/5 (Bruker,2014/5) was used for absorption correction. wR2(int) was 0.1377 before and 0.0564 after correction. The Ratio of minimum to maximum transmission is 0.6024. The \l/2 correction factor is Not present.'
_exptl_crystal_colour orange
_exptl_crystal_colour_primary orange
_exptl_crystal_density_diffrn 1.889
_exptl_crystal_density_method 'not measured'
_exptl_crystal_description plate
_exptl_crystal_F_000 856
_exptl_crystal_size_max 0.36
_exptl_crystal_size_mid 0.276
_exptl_crystal_size_min 0.052
_refine_diff_density_max 0.576
_refine_diff_density_min -0.486
_refine_diff_density_rms 0.079
_refine_ls_extinction_method none
_refine_ls_goodness_of_fit_ref 1.064
_refine_ls_hydrogen_treatment constr
_refine_ls_matrix_type full
_refine_ls_number_parameters 582
_refine_ls_number_reflns 5884
_refine_ls_number_restraints 375
_refine_ls_restrained_S_all 1.080
_refine_ls_R_factor_all 0.0382
_refine_ls_R_factor_gt 0.0296
_refine_ls_shift/su_max 0.001
_refine_ls_shift/su_mean 0.000
_refine_ls_structure_factor_coef Fsqd
_refine_ls_weighting_details 'w=1/[\s^2^(Fo^2^)+(0.0343P)^2^+1.1325P] where P=(Fo^2^+2Fc^2^)/3'
_refine_ls_weighting_scheme calc
_refine_ls_wR_factor_gt 0.0704
_refine_ls_wR_factor_ref 0.0741
_reflns_Friedel_coverage 0.000
_reflns_number_gt 5227
_reflns_number_total 5884
_reflns_threshold_expression 'I > 2\s(I)'
_cod_data_source_file ja7b12495_si_002.cif
_cod_data_source_block Compound_1-Y
_cod_database_code 4127008
_shelx_shelxl_version_number 2016/6
_shelx_space_group_comment
;
The symmetry employed for this shelxl refinement is uniquely defined
by the following loop, which should always be used as a source of
symmetry information in preference to the above space-group names.
They are only intended as comments.
;
_olex2_refinement_description
;
1. Fixed Uiso
 At 1.2 times of:
  All C(H) groups
 At 1.5 times of:
  All C(H,H,H) groups
2. Restrained distances
 C34A-C12 \\sim C11-C12 \\sim C14-C43A \\sim C14-C15
 with sigma of 0.01
 F13A-C34A \\sim F15A-C34A \\sim F15-C11 \\sim F13-C11 \\sim F14A-C34A \\sim
F14-C11 \\sim F17-C15 ~
 F17A-C43A \\sim F18-C15 \\sim F18A-C43A \\sim F16-C15 \\sim F16A-C43A \\sim
F11-C10 \\sim F11A-C10 ~
 F12A-C10 \\sim F12-C10 \\sim F10-C10 \\sim F10A-C10
 with sigma of 0.01
3. Uiso/Uaniso restraints and constraints
F18 \\sim F17 \\sim C15 \\sim F16 \\sim F17A \\sim F18A \\sim F16A \\sim C43A:
within 1.7A with sigma of 0.01 and sigma for terminal atoms of 0.01
F14 \\sim F15 \\sim C11 \\sim F13 \\sim F14A \\sim C34A \\sim F15A \\sim F13A:
within 1.7A with sigma of 0.01 and sigma for terminal atoms of 0.01
F12A \\sim F12 \\sim F11A \\sim F11 \\sim F10A \\sim F10: within 1.7A with
sigma of 0.01 and sigma for terminal atoms of 0.01
4. Others
 Sof(F14A)=Sof(C34A)=Sof(F15A)=Sof(F13A)=1-FVAR(1)
 Sof(F14)=Sof(F15)=Sof(C11)=Sof(F13)=FVAR(1)
 Sof(F11)=Sof(F10)=Sof(F12)=1-FVAR(2)
 Sof(F11A)=Sof(F12A)=Sof(F10A)=FVAR(2)
 Sof(F17A)=Sof(F18A)=Sof(F16A)=1-FVAR(3)
 Sof(F18)=Sof(F17)=Sof(F16)=FVAR(3)
 Sof(C43A)=1-FVAR(4)
 Sof(C15)=FVAR(4)
 Fixed Sof: H3S(0.5) C4S(0.5) H4SA(0.5) H4SB(0.5) H4SC(0.5)
5.a Aromatic/amide H refined with riding coordinates:
 C18(H18), C3(H3), C17(H17), C19(H19), C16(H16), C8(H8), C13(H13), C1S(H1S),
 C2S(H2S), C3S(H3S)
5.b Idealised Me refined as rotating group:
 C4S(H4SA,H4SB,H4SC)
;
_olex2_submission_special_instructions 'No special instructions were received'

loop_
_space_group_symop_operation_xyz
'x, y, z'
'-x, -y, -z'

loop_
_atom_site_label
_atom_site_type_symbol
_atom_site_fract_x
_atom_site_fract_y
_atom_site_fract_z
_atom_site_U_iso_or_equiv
_atom_site_adp_type
_atom_site_occupancy
_atom_site_site_symmetry_order
_atom_site_calc_flag
_atom_site_refinement_flags_posn
_atom_site_refinement_flags_adp
_atom_site_refinement_flags_occupancy
_atom_site_disorder_assembly
_atom_site_disorder_group
Y1 Y 0.31465(2) 0.21445(2) 0.19697(2) 0.01348(7) Uani 1 1 d . . . . .
O3 O 0.24447(17) 0.27802(14) 0.06733(10) 0.0172(3) Uani 1 1 d . . . . .
F14 F -0.0819(13) 0.5775(7) 0.3834(5) 0.0323(16) Uani 0.773(7) 1 d D U P A 1
O4 O 0.37859(17) 0.41703(14) 0.15963(10) 0.0174(3) Uani 1 1 d . . . . .
F4 F -0.14112(16) -0.00194(14) 0.27130(11) 0.0326(4) Uani 1 1 d . . . . .
F3 F 0.3972(2) -0.24826(15) 0.37454(13) 0.0491(5) Uani 1 1 d . . . . .
F18 F 0.3644(15) 0.5044(9) 0.4654(9) 0.0345(17) Uani 0.615(15) 1 d D U P B 1
F6 F -0.05186(18) -0.18315(14) 0.29701(11) 0.0375(4) Uani 1 1 d . . . . .
O2 O 0.13491(17) 0.08021(14) 0.21859(11) 0.0179(3) Uani 1 1 d . . . . .
N3 N 0.3493(2) 0.01084(17) 0.03224(13) 0.0161(4) Uani 1 1 d . . . . .
O1 O 0.39870(19) 0.04155(15) 0.26631(11) 0.0227(4) Uani 1 1 d . . . . .
F7 F 0.03888(19) 0.3754(2) -0.04185(12) 0.0513(5) Uani 1 1 d . . . . .
F11A F 0.4636(15) 0.6259(12) 0.1754(10) 0.045(2) Uani 0.49(3) 1 d D U P C 1
F8 F 0.2313(2) 0.45523(16) -0.12639(11) 0.0485(5) Uani 1 1 d . . . . .
O5 O 0.10432(17) 0.33196(15) 0.26383(10) 0.0183(3) Uani 1 1 d . . . . .
F1 F 0.4925(2) -0.09057(16) 0.40153(13) 0.0487(5) Uani 1 1 d . . . . .
F9 F 0.2297(2) 0.26229(15) -0.09986(11) 0.0441(5) Uani 1 1 d . . . . .
F12A F 0.417(2) 0.7012(18) 0.0562(10) 0.039(3) Uani 0.49(3) 1 d D U P C 1
F5 F -0.00919(18) -0.10348(14) 0.16118(10) 0.0329(4) Uani 1 1 d . . . . .
F15 F -0.0339(4) 0.5708(3) 0.24085(17) 0.0360(8) Uani 0.773(7) 1 d D U P A 1
C9 C 0.3425(3) 0.5001(2) 0.10809(15) 0.0168(5) Uani 1 1 d . . . . .
C21 C 0.5802(2) 0.0574(2) 0.03642(15) 0.0142(5) Uani 1 1 d . . . . .
F2 F 0.5775(2) -0.17200(17) 0.27503(14) 0.0501(5) Uani 1 1 d . . . . .
O6 O 0.35826(18) 0.27995(15) 0.32329(11) 0.0200(4) Uani 1 1 d . . . . .
N1 N 0.5944(2) 0.20165(17) 0.14092(13) 0.0159(4) Uani 1 1 d . . . . .
N2 N 0.4325(2) 0.06941(17) 0.06919(12) 0.0148(4) Uani 1 1 d . . . . .
C18 C 0.9030(3) 0.1730(2) 0.09481(17) 0.0216(5) Uani 1 1 d . . . . .
H18 H 1.007951 0.163076 0.079376 0.026 Uiso 1 1 calc R . . . .
F10A F 0.2376(10) 0.6805(13) 0.1765(11) 0.063(3) Uani 0.49(3) 1 d D U P C 1
C4 C 0.1179(3) -0.0266(2) 0.25434(15) 0.0187(5) Uani 1 1 d . . . . .
C3 C 0.2133(3) -0.0996(2) 0.29446(16) 0.0222(5) Uani 1 1 d . . . . .
H3 H 0.186211 -0.177926 0.320563 0.027 Uiso 1 1 calc R . . . .
C17 C 0.8281(3) 0.2518(2) 0.15870(16) 0.0214(5) Uani 1 1 d . . . . .
H17 H 0.880418 0.297148 0.188161 0.026 Uiso 1 1 calc R . . . .
C12 C 0.0839(3) 0.4147(2) 0.31822(15) 0.0188(5) Uani 1 1 d D . . . .
C11 C -0.0536(4) 0.5013(4) 0.3179(3) 0.0279(9) Uani 0.773(7) 1 d D U P A 1
C7 C 0.2419(3) 0.3768(2) 0.02007(15) 0.0173(5) Uani 1 1 d . . . . .
C19 C 0.8230(3) 0.1083(2) 0.05331(16) 0.0189(5) Uani 1 1 d . . . . .
H19 H 0.872047 0.053920 0.008481 0.023 Uiso 1 1 calc R . . . .
C10 C 0.3632(3) 0.6298(2) 0.12908(15) 0.0240(6) Uani 1 1 d D . . . .
C20 C 0.6704(3) 0.1244(2) 0.07833(15) 0.0148(5) Uani 1 1 d . . . . .
F17 F 0.5404(6) 0.3797(9) 0.3955(5) 0.0569(16) Uani 0.615(15) 1 d D U P B 1
C2 C 0.3481(3) -0.0594(2) 0.29697(16) 0.0211(5) Uani 1 1 d . . . . .
C16 C 0.6746(3) 0.2640(2) 0.17953(16) 0.0191(5) Uani 1 1 d . . . . .
H16 H 0.623831 0.319344 0.223316 0.023 Uiso 1 1 calc R . . . .
C15 C 0.3965(7) 0.3936(9) 0.4346(4) 0.0318(15) Uani 0.60(4) 1 d D U P B 1
F16 F 0.3691(8) 0.3120(6) 0.5053(4) 0.0374(11) Uani 0.615(15) 1 d D U P B 1
F13 F -0.1726(2) 0.4413(3) 0.3246(3) 0.0456(9) Uani 0.773(7) 1 d D U P A 1
C14 C 0.3051(3) 0.3691(2) 0.36969(15) 0.0205(5) Uani 1 1 d D . . . .
C6 C 0.1856(3) 0.3677(2) -0.06345(17) 0.0253(6) Uani 1 1 d . . . . .
C8 C 0.2823(3) 0.4886(2) 0.03603(16) 0.0209(5) Uani 1 1 d . . . . .
H8 H 0.269108 0.558059 -0.002345 0.025 Uiso 1 1 calc R . . . .
C1 C 0.4548(3) -0.1441(2) 0.3379(2) 0.0328(6) Uani 1 1 d . . . . .
C5 C -0.0232(3) -0.0795(2) 0.24721(17) 0.0247(6) Uani 1 1 d . . . . .
C13 C 0.1748(3) 0.4396(2) 0.37108(16) 0.0208(5) Uani 1 1 d . . . . .
H13 H 0.147459 0.506056 0.408875 0.025 Uiso 1 1 calc R . . . .
C1S C -0.0392(4) -0.1169(3) 0.5245(2) 0.0455(8) Uani 1 1 d . . . . .
H1S H -0.066775 -0.197950 0.541437 0.055 Uiso 1 1 calc R . . . .
C2S C -0.1309(4) -0.0355(3) 0.4888(2) 0.0441(8) Uani 1 1 d . . . . .
H2S H -0.220810 -0.060551 0.481404 0.053 Uiso 1 1 calc R . . . .
C3S C -0.0921(4) 0.0835(3) 0.46361(19) 0.0432(8) Uani 1 1 d . . . . .
H3S H -0.154500 0.140472 0.438789 0.052 Uiso 0.5 1 calc R . P D 2
C4S C -0.1960(9) 0.1720(7) 0.4242(5) 0.062(2) Uani 0.5 1 d . . P E 1
H4SA H -0.215058 0.247292 0.456032 0.093 Uiso 0.5 1 calc GR . P E 1
H4SB H -0.289545 0.134858 0.431022 0.093 Uiso 0.5 1 calc GR . P E 1
H4SC H -0.150090 0.190605 0.360130 0.093 Uiso 0.5 1 calc GR . P E 1
F14A F -0.100(4) 0.568(3) 0.3958(19) 0.029(3) Uani 0.227(7) 1 d D U P A 2
C34A C -0.0706(9) 0.4792(11) 0.3392(8) 0.035(3) Uani 0.227(7) 1 d D U P A 2
F15A F -0.0896(12) 0.5201(11) 0.2603(7) 0.039(2) Uani 0.227(7) 1 d D U P A 2
F13A F -0.1670(9) 0.3974(10) 0.3763(9) 0.043(2) Uani 0.227(7) 1 d D U P A 2
F11 F 0.4117(19) 0.6378(12) 0.2009(8) 0.051(2) Uani 0.51(3) 1 d D U P C 2
F10 F 0.2346(7) 0.6969(10) 0.1426(11) 0.045(2) Uani 0.51(3) 1 d D U P C 2
F12 F 0.4489(17) 0.6893(16) 0.0587(10) 0.032(2) Uani 0.51(3) 1 d D U P C 2
F17A F 0.5290(9) 0.4401(12) 0.3745(7) 0.0461(19) Uani 0.385(15) 1 d D U P B 2
F18A F 0.341(2) 0.4988(17) 0.4782(14) 0.035(2) Uani 0.385(15) 1 d D U P B 2
F16A F 0.4258(14) 0.3153(10) 0.4846(8) 0.0497(18) Uani 0.385(15) 1 d D U P B 2
C43A C 0.4011(12) 0.4063(12) 0.4278(7) 0.038(2) Uani 0.40(4) 1 d D U P B 2

loop_
_atom_site_aniso_label
_atom_site_aniso_U_11
_atom_site_aniso_U_22
_atom_site_aniso_U_33
_atom_site_aniso_U_23
_atom_site_aniso_U_13
_atom_site_aniso_U_12
Y1 0.01398(12) 0.01347(11) 0.01506(12) -0.00201(8) -0.00642(8) -0.00295(8)
O3 0.0177(8) 0.0180(8) 0.0183(8) -0.0018(7) -0.0079(7) -0.0042(7)
F14 0.031(4) 0.0338(19) 0.030(2) -0.0157(17) -0.003(2) 0.0052(18)
O4 0.0174(8) 0.0186(8) 0.0180(8) -0.0004(7) -0.0066(7) -0.0052(7)
F4 0.0207(8) 0.0346(9) 0.0408(9) -0.0013(7) -0.0036(7) -0.0073(7)
F3 0.0612(12) 0.0268(9) 0.0672(13) 0.0187(9) -0.0353(10) -0.0077(8)
F18 0.041(5) 0.038(2) 0.033(4) -0.014(2) -0.019(3) -0.010(2)
F6 0.0405(10) 0.0275(8) 0.0471(10) 0.0121(7) -0.0139(8) -0.0215(7)
O2 0.0179(9) 0.0156(8) 0.0212(8) -0.0011(7) -0.0058(7) -0.0047(7)
N3 0.0157(10) 0.0165(10) 0.0191(10) -0.0032(8) -0.0083(8) -0.0030(8)
O1 0.0243(9) 0.0195(9) 0.0269(9) 0.0013(7) -0.0117(7) -0.0031(7)
F7 0.0320(10) 0.0835(15) 0.0492(11) -0.0052(10) -0.0274(8) -0.0082(9)
F11A 0.081(5) 0.027(3) 0.046(5) 0.001(4) -0.044(4) -0.025(4)
F8 0.0836(14) 0.0453(10) 0.0302(9) 0.0180(8) -0.0351(9) -0.0336(10)
O5 0.0166(8) 0.0213(9) 0.0187(8) -0.0058(7) -0.0049(7) -0.0050(7)
F1 0.0710(13) 0.0371(10) 0.0549(11) 0.0038(8) -0.0484(10) -0.0015(9)
F9 0.0770(14) 0.0352(9) 0.0315(9) -0.0106(7) -0.0308(9) -0.0047(9)
F12A 0.064(8) 0.017(4) 0.038(3) 0.006(3) -0.018(4) -0.007(5)
F5 0.0374(9) 0.0352(9) 0.0319(8) -0.0077(7) -0.0138(7) -0.0139(7)
F15 0.0369(16) 0.0419(16) 0.0308(13) -0.0036(11) -0.0154(12) 0.0105(13)
C9 0.0137(11) 0.0179(12) 0.0185(12) -0.0016(10) -0.0017(9) -0.0063(9)
C21 0.0158(11) 0.0133(11) 0.0160(11) 0.0002(9) -0.0087(9) -0.0010(9)
F2 0.0375(10) 0.0430(11) 0.0668(13) -0.0008(9) -0.0150(9) 0.0154(8)
O6 0.0227(9) 0.0227(9) 0.0178(8) -0.0023(7) -0.0102(7) -0.0030(7)
N1 0.0175(10) 0.0143(9) 0.0180(10) -0.0028(8) -0.0067(8) -0.0037(8)
N2 0.0149(10) 0.0148(9) 0.0169(10) -0.0022(8) -0.0073(8) -0.0022(8)
C18 0.0167(12) 0.0245(13) 0.0266(13) -0.0020(10) -0.0096(10) -0.0049(10)
F10A 0.060(4) 0.050(4) 0.067(6) -0.046(5) 0.019(3) -0.014(3)
C4 0.0233(13) 0.0173(12) 0.0149(11) -0.0051(9) -0.0013(9) -0.0052(10)
C3 0.0315(14) 0.0129(11) 0.0228(13) -0.0005(10) -0.0073(11) -0.0040(10)
C17 0.0217(13) 0.0235(13) 0.0241(13) -0.0019(10) -0.0134(10) -0.0063(10)
C12 0.0174(12) 0.0215(12) 0.0168(12) -0.0040(10) -0.0004(9) -0.0073(10)
C11 0.0171(17) 0.037(2) 0.031(2) -0.0201(17) -0.0031(15) -0.0034(15)
C7 0.0138(11) 0.0205(12) 0.0173(12) 0.0004(10) -0.0043(9) -0.0008(9)
C19 0.0171(12) 0.0211(12) 0.0202(12) -0.0036(10) -0.0069(10) -0.0011(10)
C10 0.0297(15) 0.0197(13) 0.0246(13) -0.0009(11) -0.0088(11) -0.0082(11)
C20 0.0178(12) 0.0137(11) 0.0142(11) 0.0017(9) -0.0069(9) -0.0026(9)
F17 0.0211(17) 0.103(4) 0.056(3) -0.049(3) -0.0136(17) -0.004(3)
C2 0.0294(14) 0.0162(12) 0.0188(12) -0.0019(10) -0.0087(10) 0.0001(10)
C16 0.0207(13) 0.0185(12) 0.0215(12) -0.0053(10) -0.0089(10) -0.0052(10)
C15 0.024(2) 0.052(3) 0.027(3) -0.019(2) -0.013(2) -0.001(2)
F16 0.034(3) 0.054(2) 0.031(2) -0.0060(16) -0.0232(19) 0.011(2)
F13 0.0150(11) 0.0454(17) 0.079(2) -0.0309(16) -0.0090(13) -0.0021(11)
C14 0.0232(13) 0.0267(13) 0.0133(11) -0.0015(10) -0.0046(10) -0.0113(11)
C6 0.0298(14) 0.0251(14) 0.0256(13) 0.0021(11) -0.0143(11) -0.0085(11)
C8 0.0274(14) 0.0168(12) 0.0220(12) 0.0025(10) -0.0133(10) -0.0034(10)
C1 0.0426(18) 0.0224(14) 0.0388(16) 0.0041(12) -0.0212(14) -0.0048(12)
C5 0.0276(14) 0.0220(13) 0.0247(13) 0.0018(11) -0.0055(11) -0.0099(11)
C13 0.0222(13) 0.0228(13) 0.0173(12) -0.0075(10) -0.0016(10) -0.0056(10)
C1S 0.064(2) 0.0345(17) 0.0315(16) -0.0026(14) 0.0021(15) -0.0149(16)
C2S 0.055(2) 0.0460(19) 0.0289(16) -0.0056(14) -0.0020(15) -0.0153(16)
C3S 0.062(2) 0.0397(18) 0.0228(15) 0.0005(13) -0.0033(14) -0.0030(16)
C4S 0.082(6) 0.044(4) 0.043(4) 0.000(3) 0.005(4) 0.010(4)
F14A 0.018(5) 0.037(5) 0.031(5) -0.027(5) 0.005(5) -0.003(4)
C34A 0.020(4) 0.045(4) 0.042(4) -0.024(4) -0.006(4) 0.002(4)
F15A 0.029(4) 0.051(4) 0.043(4) -0.019(3) -0.017(3) 0.013(3)
F13A 0.010(3) 0.045(4) 0.070(5) -0.016(4) 0.001(4) -0.003(3)
F11 0.109(6) 0.023(3) 0.034(4) -0.002(3) -0.041(4) -0.018(5)
F10 0.020(2) 0.036(3) 0.071(6) -0.036(4) 0.009(3) -0.0012(18)
F12 0.030(4) 0.014(4) 0.042(4) 0.002(2) 0.008(3) -0.007(3)
F17A 0.017(2) 0.079(5) 0.048(4) -0.038(3) -0.010(2) -0.004(3)
F18A 0.029(4) 0.052(4) 0.026(4) -0.020(3) -0.001(3) -0.017(3)
F16A 0.052(4) 0.058(3) 0.054(4) -0.016(3) -0.041(3) 0.011(4)
C43A 0.029(3) 0.056(4) 0.033(3) -0.017(3) -0.013(3) 0.003(3)

loop_
_atom_type_symbol
_atom_type_description
_atom_type_scat_dispersion_real
_atom_type_scat_dispersion_imag
_atom_type_scat_source
C C 0.0033 0.0016 'International Tables Vol C Tables 4.2.6.8 and 6.1.1.4'
H H 0.0000 0.0000 'International Tables Vol C Tables 4.2.6.8 and 6.1.1.4'
F F 0.0171 0.0103 'International Tables Vol C Tables 4.2.6.8 and 6.1.1.4'
N N 0.0061 0.0033 'International Tables Vol C Tables 4.2.6.8 and 6.1.1.4'
O O 0.0106 0.0060 'International Tables Vol C Tables 4.2.6.8 and 6.1.1.4'
Y Y -2.7962 3.5667 'International Tables Vol C Tables 4.2.6.8 and 6.1.1.4'

loop_
_geom_angle_atom_site_label_1
_geom_angle_atom_site_label_2
_geom_angle_atom_site_label_3
_geom_angle
_geom_angle_site_symmetry_1
_geom_angle_site_symmetry_3
O3 Y1 O4 72.78(6) . .
O3 Y1 O5 82.76(7) . .
O3 Y1 N1 101.98(7) . .
O3 Y1 N2 68.81(7) . .
O4 Y1 N1 74.63(6) . .
O4 Y1 N2 113.39(7) . .
O2 Y1 O3 84.56(7) . .
O2 Y1 O4 146.62(6) . .
O2 Y1 O1 74.11(8) . .
O2 Y1 O5 78.03(8) . .
O2 Y1 N1 135.34(7) . .
O2 Y1 N2 79.05(7) . .
O1 Y1 O3 140.36(6) . .
O1 Y1 O4 138.10(7) . .
O1 Y1 O5 123.25(7) . .
O1 Y1 N1 73.39(7) . .
O1 Y1 N2 74.49(8) . .
O5 Y1 O4 75.12(7) . .
O5 Y1 N1 146.32(6) . .
O5 Y1 N2 144.84(6) . .
O6 Y1 O3 143.87(7) . .
O6 Y1 O4 74.47(7) . .
O6 Y1 O2 116.66(6) . .
O6 Y1 O1 75.64(8) . .
O6 Y1 O5 74.43(7) . .
O6 Y1 N1 83.49(7) . .
O6 Y1 N2 140.32(7) . .
N1 Y1 N2 63.30(6) . .
C7 O3 Y1 135.94(15) . .
C9 O4 Y1 133.45(15) . .
C4 O2 Y1 134.78(16) . .
N2 N3 C21 116.92(19) . 2_655
C2 O1 Y1 135.37(17) . .
C12 O5 Y1 131.33(15) . .
O4 C9 C10 115.4(2) . .
O4 C9 C8 127.7(2) . .
C8 C9 C10 116.9(2) . .
N3 C21 N2 124.3(2) 2_655 .
N3 C21 C20 118.0(2) 2_655 .
N2 C21 C20 117.7(2) . .
C14 O6 Y1 132.40(15) . .
C20 N1 Y1 122.71(15) . .
C16 N1 Y1 120.19(16) . .
C16 N1 C20 116.8(2) . .
N3 N2 Y1 121.07(14) . .
N3 N2 C21 118.80(19) . .
C21 N2 Y1 120.05(14) . .
C17 C18 H18 120.6 . .
C17 C18 C19 118.9(2) . .
C19 C18 H18 120.6 . .
O2 C4 C3 127.8(2) . .
O2 C4 C5 113.8(2) . .
C3 C4 C5 118.4(2) . .
C4 C3 H3 119.6 . .
C4 C3 C2 120.8(2) . .
C2 C3 H3 119.6 . .
C18 C17 H17 120.5 . .
C18 C17 C16 119.0(2) . .
C16 C17 H17 120.5 . .
O5 C12 C11 113.5(2) . .
O5 C12 C13 127.7(2) . .
O5 C12 C34A 114.7(6) . .
C13 C12 C11 118.7(2) . .
C13 C12 C34A 116.7(6) . .
F14 C11 F15 106.2(5) . .
F14 C11 C12 111.7(6) . .
F14 C11 F13 109.3(5) . .
F15 C11 C12 111.2(3) . .
F13 C11 F15 106.1(3) . .
F13 C11 C12 112.1(3) . .
O3 C7 C6 114.2(2) . .
O3 C7 C8 127.5(2) . .
C8 C7 C6 118.3(2) . .
C18 C19 H19 120.6 . .
C20 C19 C18 118.8(2) . .
C20 C19 H19 120.6 . .
F11A C10 F12A 104.3(10) . .
F11A C10 C9 109.4(6) . .
F12A C10 C9 113.5(11) . .
F10A C10 F11A 109.3(6) . .
F10A C10 F12A 109.6(10) . .
F10A C10 C9 110.5(6) . .
F11 C10 C9 115.3(6) . .
F11 C10 F10 106.4(6) . .
F11 C10 F12 109.6(11) . .
F10 C10 C9 110.0(5) . .
F12 C10 C9 111.9(10) . .
F12 C10 F10 102.7(8) . .
N1 C20 C21 115.9(2) . .
N1 C20 C19 123.3(2) . .
C19 C20 C21 120.8(2) . .
O1 C2 C3 127.1(2) . .
O1 C2 C1 113.1(2) . .
C3 C2 C1 119.8(2) . .
N1 C16 C17 123.3(2) . .
N1 C16 H16 118.4 . .
C17 C16 H16 118.4 . .
F18 C15 F16 108.2(8) . .
F18 C15 C14 112.3(9) . .
F17 C15 F18 109.2(7) . .
F17 C15 F16 106.5(6) . .
F17 C15 C14 111.1(5) . .
F16 C15 C14 109.4(5) . .
O6 C14 C15 112.8(4) . .
O6 C14 C13 127.6(2) . .
O6 C14 C43A 114.9(5) . .
C13 C14 C15 119.5(4) . .
C13 C14 C43A 117.4(5) . .
F7 C6 C7 110.6(2) . .
F8 C6 F7 107.6(2) . .
F8 C6 C7 112.4(2) . .
F9 C6 F7 106.8(2) . .
F9 C6 F8 107.7(2) . .
F9 C6 C7 111.4(2) . .
C9 C8 H8 119.7 . .
C7 C8 C9 120.5(2) . .
C7 C8 H8 119.7 . .
F3 C1 C2 112.7(2) . .
F1 C1 F3 107.6(2) . .
F1 C1 C2 110.9(2) . .
F2 C1 F3 107.4(2) . .
F2 C1 F1 107.8(3) . .
F2 C1 C2 110.2(2) . .
F4 C5 F6 107.7(2) . .
F4 C5 F5 107.1(2) . .
F4 C5 C4 112.0(2) . .
F6 C5 F5 107.2(2) . .
F6 C5 C4 113.1(2) . .
F5 C5 C4 109.4(2) . .
C12 C13 H13 119.4 . .
C14 C13 C12 121.2(2) . .
C14 C13 H13 119.4 . .
C2S C1S H1S 119.3 . .
C2S C1S C3S 121.5(3) . 2_556
C3S C1S H1S 119.3 2_556 .
C1S C2S H2S 120.0 . .
C1S C2S C3S 120.0(3) . .
C3S C2S H2S 120.0 . .
C1S C3S C2S 118.5(3) 2_556 .
C1S C3S H3S 120.7 2_556 .
C1S C3S C4S 122.6(4) 2_556 .
C2S C3S H3S 120.7 . .
C2S C3S C4S 118.9(5) . .
C3S C4S H4SA 109.5 . .
C3S C4S H4SB 109.5 . .
C3S C4S H4SC 109.5 . .
H4SA C4S H4SB 109.5 . .
H4SA C4S H4SC 109.5 . .
H4SB C4S H4SC 109.5 . .
F14A C34A C12 118(2) . .
F15A C34A C12 104.8(8) . .
F15A C34A F14A 110.8(19) . .
F15A C34A F13A 109.7(11) . .
F13A C34A C12 108.1(8) . .
F13A C34A F14A 105.3(17) . .
F17A C43A C14 109.0(7) . .
F17A C43A F18A 107.1(11) . .
F18A C43A C14 113.9(15) . .
F16A C43A C14 111.2(8) . .
F16A C43A F17A 109.6(9) . .
F16A C43A F18A 105.8(15) . .

loop_
_geom_bond_atom_site_label_1
_geom_bond_atom_site_label_2
_geom_bond_distance
_geom_bond_site_symmetry_2
Y1 O3 2.309(2) .
Y1 O4 2.354(2) .
Y1 O2 2.286(2) .
Y1 O1 2.294(2) .
Y1 O5 2.310(2) .
Y1 O6 2.283(2) .
Y1 N1 2.536(3) .
Y1 N2 2.594(2) .
O3 C7 1.264(3) .
F14 C11 1.327(4) .
O4 C9 1.248(3) .
F4 C5 1.329(3) .
F3 C1 1.333(3) .
F18 C15 1.330(6) .
F6 C5 1.331(3) .
O2 C4 1.265(3) .
N3 C21 1.342(3) 2_655
N3 N2 1.321(3) .
O1 C2 1.256(3) .
F7 C6 1.326(3) .
F11A C10 1.325(6) .
F8 C6 1.326(3) .
O5 C12 1.260(3) .
F1 C1 1.327(3) .
F9 C6 1.320(3) .
F12A C10 1.327(6) .
F5 C5 1.346(3) .
F15 C11 1.339(4) .
C9 C10 1.536(3) .
C9 C8 1.396(3) .
C21 N2 1.344(3) .
C21 C20 1.473(3) .
F2 C1 1.326(4) .
O6 C14 1.254(3) .
N1 C20 1.353(3) .
N1 C16 1.341(3) .
C18 H18 0.9500 .
C18 C17 1.374(4) .
C18 C19 1.385(3) .
F10A C10 1.316(6) .
C4 C3 1.387(4) .
C4 C5 1.530(4) .
C3 H3 0.9500 .
C3 C2 1.391(4) .
C17 H17 0.9500 .
C17 C16 1.389(4) .
C12 C11 1.539(4) .
C12 C13 1.388(3) .
C12 C34A 1.525(8) .
C11 F13 1.327(4) .
C7 C6 1.533(3) .
C7 C8 1.383(3) .
C19 H19 0.9500 .
C19 C20 1.382(3) .
C10 F11 1.319(6) .
C10 F10 1.337(6) .
C10 F12 1.330(6) .
F17 C15 1.327(6) .
C2 C1 1.535(4) .
C16 H16 0.9500 .
C15 F16 1.340(7) .
C15 C14 1.538(5) .
C14 C13 1.388(4) .
C14 C43A 1.533(7) .
C8 H8 0.9500 .
C13 H13 0.9500 .
C1S H1S 0.9500 .
C1S C2S 1.375(5) .
C1S C3S 1.381(5) 2_556
C2S H2S 0.9500 .
C2S C3S 1.392(5) .
C3S H3S 0.9500 .
C3S C4S 1.527(8) .
C4S H4SA 0.9800 .
C4S H4SB 0.9800 .
C4S H4SC 0.9800 .
F14A C34A 1.326(7) .
C34A F15A 1.316(7) .
C34A F13A 1.322(7) .
F17A C43A 1.328(7) .
F18A C43A 1.328(7) .
F16A C43A 1.324(7) .

loop_
_geom_torsion_atom_site_label_1
_geom_torsion_atom_site_label_2
_geom_torsion_atom_site_label_3
_geom_torsion_atom_site_label_4
_geom_torsion
_geom_torsion_site_symmetry_1
_geom_torsion_site_symmetry_4
Y1 O3 C7 C6 178.74(15) . .
Y1 O3 C7 C8 -1.7(4) . .
Y1 O4 C9 C10 158.18(15) . .
Y1 O4 C9 C8 -19.9(4) . .
Y1 O2 C4 C3 0.0(4) . .
Y1 O2 C4 C5 -177.24(14) . .
Y1 O1 C2 C3 2.3(4) . .
Y1 O1 C2 C1 -179.72(16) . .
Y1 O5 C12 C11 157.8(2) . .
Y1 O5 C12 C13 -17.3(4) . .
Y1 O5 C12 C34A 174.1(5) . .
Y1 O6 C14 C15 -165.5(3) . .
Y1 O6 C14 C13 18.0(4) . .
Y1 O6 C14 C43A -159.0(5) . .
Y1 N1 C20 C21 6.8(3) . .
Y1 N1 C20 C19 -173.77(17) . .
Y1 N1 C16 C17 173.20(18) . .
O3 C7 C6 F7 82.0(3) . .
O3 C7 C6 F8 -157.7(2) . .
O3 C7 C6 F9 -36.7(3) . .
O3 C7 C8 C9 4.3(4) . .
O4 C9 C10 F11A 23.1(8) . .
O4 C9 C10 F12A 139.1(10) . .
O4 C9 C10 F10A -97.3(9) . .
O4 C9 C10 F11 -2.3(9) . .
O4 C9 C10 F10 -122.6(8) . .
O4 C9 C10 F12 123.8(9) . .
O4 C9 C8 C7 6.7(4) . .
F18 C15 C14 O6 163.2(7) . .
F18 C15 C14 C13 -20.0(9) . .
O2 C4 C3 C2 -1.8(4) . .
O2 C4 C5 F4 -48.0(3) . .
O2 C4 C5 F6 -169.9(2) . .
O2 C4 C5 F5 70.7(3) . .
N3 C21 N2 Y1 -176.78(16) 2_655 .
N3 C21 N2 N3 0.0(4) 2_655 .
N3 C21 C20 N1 173.47(19) 2_655 .
N3 C21 C20 C19 -6.0(3) 2_655 .
O1 C2 C1 F3 176.6(2) . .
O1 C2 C1 F1 55.9(3) . .
O1 C2 C1 F2 -63.4(3) . .
O5 C12 C11 F14 172.2(4) . .
O5 C12 C11 F15 -69.4(4) . .
O5 C12 C11 F13 49.2(4) . .
O5 C12 C13 C14 -1.1(4) . .
O5 C12 C34A F14A -179.8(18) . .
O5 C12 C34A F15A -56.0(9) . .
O5 C12 C34A F13A 61.0(10) . .
C21 N3 N2 Y1 176.74(14) 2_655 .
C21 N3 N2 C21 0.0(3) 2_655 .
O6 C14 C13 C12 1.0(4) . .
O6 C14 C43A F17A 62.2(10) . .
O6 C14 C43A F18A -178.3(12) . .
O6 C14 C43A F16A -58.8(10) . .
N2 C21 C20 N1 -6.1(3) . .
N2 C21 C20 C19 174.4(2) . .
C18 C17 C16 N1 0.7(4) . .
C18 C19 C20 C21 -179.8(2) . .
C18 C19 C20 N1 0.8(4) . .
C4 C3 C2 O1 0.6(4) . .
C4 C3 C2 C1 -177.2(2) . .
C3 C4 C5 F4 134.5(2) . .
C3 C4 C5 F6 12.5(3) . .
C3 C4 C5 F5 -106.9(2) . .
C3 C2 C1 F3 -5.2(4) . .
C3 C2 C1 F1 -125.9(3) . .
C3 C2 C1 F2 114.7(3) . .
C17 C18 C19 C20 -0.7(4) . .
C11 C12 C13 C14 -175.9(3) . .
C19 C18 C17 C16 0.0(4) . .
C10 C9 C8 C7 -171.4(2) . .
C20 C21 N2 Y1 2.8(3) . .
C20 C21 N2 N3 179.52(19) . .
C20 N1 C16 C17 -0.5(3) . .
F17 C15 C14 O6 40.6(8) . .
F17 C15 C14 C13 -142.6(6) . .
C16 N1 C20 C21 -179.7(2) . .
C16 N1 C20 C19 -0.2(3) . .
C15 C14 C13 C12 -175.3(4) . .
F16 C15 C14 O6 -76.7(6) . .
F16 C15 C14 C13 100.1(7) . .
C6 C7 C8 C9 -176.2(2) . .
C8 C9 C10 F11A -158.6(8) . .
C8 C9 C10 F12A -42.6(10) . .
C8 C9 C10 F10A 81.0(10) . .
C8 C9 C10 F11 176.0(9) . .
C8 C9 C10 F10 55.7(8) . .
C8 C9 C10 F12 -57.9(9) . .
C8 C7 C6 F7 -97.6(3) . .
C8 C7 C6 F8 22.7(3) . .
C8 C7 C6 F9 143.7(2) . .
C5 C4 C3 C2 175.4(2) . .
C13 C12 C11 F14 -12.3(5) . .
C13 C12 C11 F15 106.2(4) . .
C13 C12 C11 F13 -135.3(3) . .
C13 C12 C34A F14A 10.3(19) . .
C13 C12 C34A F15A 134.1(8) . .
C13 C12 C34A F13A -108.9(10) . .
C13 C14 C43A F17A -115.2(9) . .
C13 C14 C43A F18A 4.4(15) . .
C13 C14 C43A F16A 123.9(9) . .
C1S C2S C3S C1S -0.1(5) . 2_556
C1S C2S C3S C4S -180.0(4) . .
C3S C1S C2S C3S 0.1(5) 2_556 .
C34A C12 C13 C14 167.3(5) . .
C43A C14 C13 C12 177.9(5) . .
